data_4021520
loop_
_publ_author_name
'Devarajulu Sureshkumar'
'Susama Maity'
'Srinivasan Chandrasekaran'

_publ_section_title
;
 Regio- and Stereoselective Synthesis of Aziridino Epoxides from
 Cyclic Dienes
;
_journal_name_full 'Journal of Organic Chemistry'
_journal_page_first 1653
_journal_page_last 1657
_journal_paper_doi 10.1021/jo052357x
_journal_volume 71
_journal_year 2006
_chemical_compound_source 'see text'
_chemical_formula_moiety 'C17 H21 N O3 S'
_chemical_formula_sum 'C17 H21 N O3 S'
_chemical_formula_weight 319.42
_chemical_name_common trans-aziridino-epoxide
_chemical_name_systematic ?
_space_group_IT_number 14
_symmetry_cell_setting monoclinic
_symmetry_space_group_name_Hall '-P 2ybc'
_symmetry_space_group_name_H-M 'P 1 21/c 1'
_atom_sites_solution_hydrogens geom
_atom_sites_solution_primary direct
_atom_sites_solution_secondary difmap
_cell_angle_alpha 90
_cell_angle_beta 114.656(3)
_cell_angle_gamma 90
_cell_formula_units_Z 4
_cell_length_a 7.6464(16)
_cell_length_b 28.747(6)
_cell_length_c 7.9681(17)
_cell_measurement_reflns_used 600
_cell_measurement_temperature 296(2)
_cell_measurement_theta_max 25.00
_cell_measurement_theta_min 2.83
_cell_volume 1591.8(6)
_computing_cell_refinement SMART
_computing_data_collection 'SMART (Bruker, 1998)'
_computing_data_reduction 'SAINT (Bruker, 1998)'
_computing_molecular_graphics 'Ortep-3 for Windows (Farrugia, 1997) and CAMERON (Watkin et al., 1993)'
_computing_publication_material 'PLATON (Spek, 2003)'
_computing_structure_refinement 'SHELXL-97 (Sheldrick, 1997)'
_computing_structure_solution 'SIR92 (Altomare et al., 1993)'
_diffrn_ambient_temperature 296(2)
_diffrn_measured_fraction_theta_full 0.999
_diffrn_measured_fraction_theta_max 0.999
_diffrn_measurement_device_type 'Bruker SMART CCD area detector'
_diffrn_measurement_method '\f and \w scans'
_diffrn_radiation_monochromator graphite
_diffrn_radiation_source 'fine-focus sealed tube'
_diffrn_radiation_type MoK\a
_diffrn_radiation_wavelength 0.71073
_diffrn_reflns_av_R_equivalents 0.0292
_diffrn_reflns_av_sigmaI/netI 0.0251
_diffrn_reflns_limit_h_max 8
_diffrn_reflns_limit_h_min -9
_diffrn_reflns_limit_k_max 34
_diffrn_reflns_limit_k_min -34
_diffrn_reflns_limit_l_max 9
_diffrn_reflns_limit_l_min -9
_diffrn_reflns_number 11376
_diffrn_reflns_reduction_process
;
;
_diffrn_reflns_theta_full 25.00
_diffrn_reflns_theta_max 25.00
_diffrn_reflns_theta_min 2.83
_exptl_absorpt_coefficient_mu 0.216
_exptl_absorpt_correction_T_max 0.9074
_exptl_absorpt_correction_T_min 0.8726
_exptl_absorpt_correction_type multi-scan
_exptl_absorpt_process_details '(SADABS; Sheldrick, 1997)'
_exptl_crystal_colour colorless
_exptl_crystal_density_diffrn 1.333
_exptl_crystal_density_method 'Not Measured'
_exptl_crystal_description block
_exptl_crystal_F_000 680
_exptl_crystal_size_max 0.51
_exptl_crystal_size_mid 0.49
_exptl_crystal_size_min 0.46
_refine_diff_density_max 0.378
_refine_diff_density_min -0.264
_refine_diff_density_rms 0.057
_refine_ls_extinction_coef 0.042(3)
_refine_ls_extinction_expression Fc^*^=kFc[1+0.001xFc^2^\l^3^/sin(2\q)]^-1/4^
_refine_ls_extinction_method SHELXL
_refine_ls_goodness_of_fit_ref 1.163
_refine_ls_hydrogen_treatment refall
_refine_ls_matrix_type full
_refine_ls_number_parameters 201
_refine_ls_number_reflns 2797
_refine_ls_number_restraints 0
_refine_ls_restrained_S_all 1.163
_refine_ls_R_factor_all 0.0626
_refine_ls_R_factor_gt 0.0561
_refine_ls_shift/su_max 0.000
_refine_ls_shift/su_mean 0.000
_refine_ls_structure_factor_coef Fsqd
_refine_ls_weighting_details 'calc w=1/[\s^2^(Fo^2^)+(0.0551P)^2^+0.8158P] where P=(Fo^2^+2Fc^2^)/3'
_refine_ls_weighting_scheme calc
_refine_ls_wR_factor_gt 0.1288
_refine_ls_wR_factor_ref 0.1325
_reflns_number_gt 2509
_reflns_number_total 2797
_reflns_threshold_expression I>2sigma(I)
_cod_data_source_file jo052357xsi20051225_012407_08.cif
_cod_depositor_comments
;
The following automatic conversions were performed:
'_symmetry_cell_setting' value 'Monoclinic' changed to 'monoclinic'
according to '/home/saulius/struct/CIF-dictionaries/cif_core.dic'
dictionary named 'cif_core.dic' version 2.4.1 from 2010-06-29.

Automatic conversion script
Id: cif_fix_enum 1527 2010-12-29 10:47:43Z saulius 
;
_cod_original_sg_symbol_H-M 'P 21/c'
_cod_database_code 4021520

loop_
_symmetry_equiv_pos_site_id
_symmetry_equiv_pos_as_xyz
1 x,y,z
2 -x,1/2+y,1/2-z
3 -x,-y,-z
4 x,1/2-y,1/2+z

loop_
_atom_site_label
_atom_site_type_symbol
_atom_site_fract_x
_atom_site_fract_y
_atom_site_fract_z
_atom_site_U_iso_or_equiv
_atom_site_adp_type
_atom_site_occupancy
_atom_site_symmetry_multiplicity
_atom_site_calc_flag
_atom_site_refinement_flags
S1 S 0.43326(10) 0.11850(2) 0.21747(8) 0.0506(3) Uani 1 1 d .
N1 N 0.5595(3) 0.14202(6) 0.4181(2) 0.0370(5) Uani 1 1 d .
O1 O 0.1371(3) 0.22551(7) 0.4218(3) 0.0581(5) Uani 1 1 d .
C1 C 0.5684(3) 0.19102(8) 0.4804(3) 0.0349(5) Uani 1 1 d .
C6 C 0.5039(3) 0.15308(8) 0.5712(3) 0.0347(5) Uani 1 1 d .
C4 C 0.1550(3) 0.17760(9) 0.3823(3) 0.0459(6) Uani 1 1 d .
H4 H 0.0350 0.1617 0.3046 0.055 Uiso 1 1 calc R
O3 O 0.2547(3) 0.09992(8) 0.2050(3) 0.0776(7) Uani 1 1 d .
C10 C 0.7719(3) 0.20892(9) 0.5727(4) 0.0464(6) Uani 1 1 d .
H10A H 0.7722 0.2377 0.6365 0.056 Uiso 1 1 calc R
H10B H 0.8173 0.2159 0.4787 0.056 Uiso 1 1 calc R
O2 O 0.4309(4) 0.14967(8) 0.0777(3) 0.0814(8) Uani 1 1 d .
C3 C 0.2169(4) 0.21396(9) 0.2928(3) 0.0472(6) Uani 1 1 d .
H3 H 0.1335 0.2196 0.1624 0.057 Uiso 1 1 calc R
C7 C 0.6437(4) 0.13248(9) 0.7539(3) 0.0453(6) Uani 1 1 d .
H7A H 0.5814 0.1315 0.8379 0.054 Uiso 1 1 calc R
H7B H 0.6722 0.1007 0.7329 0.054 Uiso 1 1 calc R
C11 C 0.5827(4) 0.07074(8) 0.2257(3) 0.0425(6) Uani 1 1 d .
C12 C 0.7482(4) 0.07821(9) 0.2012(4) 0.0519(7) Uani 1 1 d .
H12 H 0.7809 0.1081 0.1800 0.062 Uiso 1 1 calc R
C2 C 0.4249(4) 0.22579(8) 0.3533(3) 0.0446(6) Uani 1 1 d .
H2A H 0.4487 0.2557 0.4155 0.053 Uiso 1 1 calc R
H2B H 0.4495 0.2294 0.2440 0.053 Uiso 1 1 calc R
C9 C 0.9099(3) 0.17498(9) 0.7096(4) 0.0518(7) Uani 1 1 d .
H9A H 0.9282 0.1483 0.6441 0.062 Uiso 1 1 calc R
H9B H 1.0338 0.1899 0.7753 0.062 Uiso 1 1 calc R
C5 C 0.2953(3) 0.14991(9) 0.5400(3) 0.0457(6) Uani 1 1 d .
H5A H 0.2568 0.1175 0.5202 0.055 Uiso 1 1 calc R
H5B H 0.2854 0.1599 0.6520 0.055 Uiso 1 1 calc R
C8 C 0.8318(4) 0.15899(10) 0.8461(4) 0.0541(7) Uani 1 1 d .
H8A H 0.8116 0.1859 0.9093 0.065 Uiso 1 1 calc R
H8B H 0.9263 0.1392 0.9379 0.065 Uiso 1 1 calc R
C13 C 0.8653(4) 0.04115(11) 0.2081(4) 0.0592(7) Uani 1 1 d .
H13 H 0.9770 0.0464 0.1913 0.071 Uiso 1 1 calc R
C14 C 0.8203(5) -0.00349(10) 0.2394(4) 0.0597(8) Uani 1 1 d .
C15 C 0.6533(5) -0.00978(10) 0.2614(5) 0.0770(10) Uani 1 1 d .
H15 H 0.6194 -0.0397 0.2813 0.092 Uiso 1 1 calc R
C16 C 0.5344(5) 0.02667(10) 0.2548(5) 0.0665(8) Uani 1 1 d .
H16 H 0.4219 0.0214 0.2701 0.080 Uiso 1 1 calc R
C17 C 0.9498(6) -0.04379(13) 0.2476(5) 0.0932(12) Uani 1 1 d .
H17A H 1.0289 -0.0356 0.1850 0.112 Uiso 1 1 calc R
H17B H 0.8728 -0.0704 0.1887 0.112 Uiso 1 1 calc R
H17C H 1.0302 -0.0510 0.3742 0.112 Uiso 1 1 calc R

loop_
_atom_site_aniso_label
_atom_site_aniso_U_11
_atom_site_aniso_U_22
_atom_site_aniso_U_33
_atom_site_aniso_U_23
_atom_site_aniso_U_13
_atom_site_aniso_U_12
S1 0.0517(4) 0.0536(4) 0.0371(4) -0.0105(3) 0.0093(3) 0.0087(3)
N1 0.0398(11) 0.0375(10) 0.0341(10) -0.0031(8) 0.0158(8) -0.0006(8)
O1 0.0532(11) 0.0582(12) 0.0695(13) -0.0038(9) 0.0320(10) 0.0114(9)
C1 0.0363(12) 0.0355(12) 0.0354(11) -0.0019(9) 0.0175(10) -0.0015(9)
C6 0.0350(12) 0.0378(12) 0.0329(11) 0.0000(9) 0.0156(10) -0.0010(9)
C4 0.0326(13) 0.0548(15) 0.0474(14) -0.0053(11) 0.0139(11) -0.0004(11)
O3 0.0372(11) 0.0936(16) 0.0883(16) -0.0468(13) 0.0125(10) -0.0087(10)
C10 0.0407(14) 0.0424(13) 0.0599(15) -0.0027(11) 0.0249(12) -0.0064(10)
O2 0.130(2) 0.0718(14) 0.0365(10) 0.0104(9) 0.0288(12) 0.0395(13)
C3 0.0420(14) 0.0546(15) 0.0385(13) 0.0041(11) 0.0103(11) 0.0092(11)
C7 0.0450(14) 0.0535(15) 0.0369(12) 0.0084(11) 0.0168(11) 0.0038(11)
C11 0.0485(14) 0.0419(13) 0.0358(12) -0.0081(10) 0.0162(11) -0.0026(11)
C12 0.0575(16) 0.0442(14) 0.0552(16) -0.0018(12) 0.0248(13) -0.0062(12)
C2 0.0500(14) 0.0404(13) 0.0456(13) 0.0067(10) 0.0223(12) 0.0030(11)
C9 0.0308(13) 0.0531(15) 0.0660(17) -0.0083(13) 0.0147(12) -0.0039(11)
C5 0.0400(14) 0.0520(15) 0.0484(14) 0.0055(11) 0.0216(12) -0.0028(11)
C8 0.0469(15) 0.0634(17) 0.0401(14) -0.0027(12) 0.0063(12) 0.0086(13)
C13 0.0495(16) 0.071(2) 0.0613(17) -0.0053(14) 0.0275(14) 0.0027(14)
C14 0.0687(19) 0.0521(16) 0.0526(16) -0.0096(13) 0.0195(14) 0.0111(14)
C15 0.090(2) 0.0391(15) 0.107(3) 0.0021(16) 0.046(2) -0.0034(16)
C16 0.068(2) 0.0494(16) 0.094(2) -0.0002(16) 0.0460(18) -0.0056(14)
C17 0.107(3) 0.078(2) 0.085(2) -0.011(2) 0.032(2) 0.038(2)

loop_
_atom_type_symbol
_atom_type_description
_atom_type_scat_dispersion_real
_atom_type_scat_dispersion_imag
_atom_type_scat_source
S S 0.1246 0.1234 'International Tables Vol C Tables 4.2.6.8 and 6.1.1.4'
O O 0.0106 0.0060 'International Tables Vol C Tables 4.2.6.8 and 6.1.1.4'
N N 0.0061 0.0033 'International Tables Vol C Tables 4.2.6.8 and 6.1.1.4'
H H 0.0000 0.0000 'International Tables Vol C Tables 4.2.6.8 and 6.1.1.4'
C C 0.0033 0.0016 'International Tables Vol C Tables 4.2.6.8 and 6.1.1.4'

loop_
_geom_angle_atom_site_label_1
_geom_angle_atom_site_label_2
_geom_angle_atom_site_label_3
_geom_angle
O2 S1 O3 118.72(16)
O2 S1 N1 108.37(13)
O3 S1 N1 112.39(12)
O2 S1 C11 108.33(13)
O3 S1 C11 107.19(13)
N1 S1 C11 100.16(10)
C6 N1 C1 60.73(13)
C6 N1 S1 129.73(15)
C1 N1 S1 130.27(15)
C4 O1 C3 60.78(16)
N1 C1 C6 59.59(14)
N1 C1 C10 112.36(18)
C6 C1 C10 119.49(19)
N1 C1 C2 118.85(19)
C6 C1 C2 120.59(19)
C10 C1 C2 114.4(2)
N1 C6 C1 59.67(13)
N1 C6 C5 119.77(19)
C1 C6 C5 120.06(19)
N1 C6 C7 112.02(18)
C1 C6 C7 120.20(19)
C5 C6 C7 113.98(19)
O1 C4 C3 59.76(16)
O1 C4 C5 115.3(2)
C3 C4 C5 122.0(2)
O1 C4 H4 115.9
C3 C4 H4 115.9
C5 C4 H4 115.9
C1 C10 C9 113.5(2)
C1 C10 H10A 108.9
C9 C10 H10A 108.9
C1 C10 H10B 108.9
C9 C10 H10B 108.9
H10A C10 H10B 107.7
O1 C3 C4 59.46(16)
O1 C3 C2 115.4(2)
C4 C3 C2 121.8(2)
O1 C3 H3 116.0
C4 C3 H3 116.0
C2 C3 H3 116.0
C8 C7 C6 114.4(2)
C8 C7 H7A 108.7
C6 C7 H7A 108.7
C8 C7 H7B 108.7
C6 C7 H7B 108.7
H7A C7 H7B 107.6
C16 C11 C12 119.9(2)
C16 C11 S1 120.6(2)
C12 C11 S1 119.4(2)
C11 C12 C13 119.6(3)
C11 C12 H12 120.2
C13 C12 H12 120.2
C3 C2 C1 116.2(2)
C3 C2 H2A 108.2
C1 C2 H2A 108.2
C3 C2 H2B 108.2
C1 C2 H2B 108.2
H2A C2 H2B 107.4
C8 C9 C10 110.3(2)
C8 C9 H9A 109.6
C10 C9 H9A 109.6
C8 C9 H9B 109.6
C10 C9 H9B 109.6
H9A C9 H9B 108.1
C4 C5 C6 116.3(2)
C4 C5 H5A 108.2
C6 C5 H5A 108.2
C4 C5 H5B 108.2
C6 C5 H5B 108.2
H5A C5 H5B 107.4
C9 C8 C7 112.5(2)
C9 C8 H8A 109.1
C7 C8 H8A 109.1
C9 C8 H8B 109.1
C7 C8 H8B 109.1
H8A C8 H8B 107.8
C12 C13 C14 121.4(3)
C12 C13 H13 119.3
C14 C13 H13 119.3
C15 C14 C13 117.5(3)
C15 C14 C17 121.5(3)
C13 C14 C17 121.0(3)
C14 C15 C16 122.1(3)
C14 C15 H15 118.9
C16 C15 H15 118.9
C11 C16 C15 119.5(3)
C11 C16 H16 120.3
C15 C16 H16 120.3
C14 C17 H17A 109.5
C14 C17 H17B 109.5
H17A C17 H17B 109.5
C14 C17 H17C 109.5
H17A C17 H17C 109.5
H17B C17 H17C 109.5

loop_
_geom_bond_atom_site_label_1
_geom_bond_atom_site_label_2
_geom_bond_distance
S1 O2 1.424(2)
S1 O3 1.430(2)
S1 N1 1.6303(19)
S1 C11 1.770(2)
N1 C6 1.485(3)
N1 C1 1.486(3)
O1 C4 1.432(3)
O1 C3 1.436(3)
C1 C6 1.502(3)
C1 C10 1.507(3)
C1 C2 1.517(3)
C6 C5 1.511(3)
C6 C7 1.521(3)
C4 C3 1.451(4)
C4 C5 1.496(3)
C4 H4 0.9800
C10 C9 1.515(4)
C10 H10A 0.9700
C10 H10B 0.9700
C3 C2 1.496(3)
C3 H3 0.9800
C7 C8 1.519(4)
C7 H7A 0.9700
C7 H7B 0.9700
C11 C16 1.366(4)
C11 C12 1.376(4)
C12 C13 1.378(4)
C12 H12 0.9300
C2 H2A 0.9700
C2 H2B 0.9700
C9 C8 1.514(4)
C9 H9A 0.9700
C9 H9B 0.9700
C5 H5A 0.9700
C5 H5B 0.9700
C8 H8A 0.9700
C8 H8B 0.9700
C13 C14 1.378(4)
C13 H13 0.9300
C14 C15 1.371(4)
C14 C17 1.508(4)
C15 C16 1.374(4)
C15 H15 0.9300
C16 H16 0.9300
C17 H17A 0.9600
C17 H17B 0.9600
C17 H17C 0.9600

loop_
_geom_torsion_atom_site_label_1
_geom_torsion_atom_site_label_2
_geom_torsion_atom_site_label_3
_geom_torsion_atom_site_label_4
_geom_torsion
O2 S1 N1 C6 122.5(2)
O3 S1 N1 C6 -10.7(2)
C11 S1 N1 C6 -124.2(2)
O2 S1 N1 C1 39.9(2)
O3 S1 N1 C1 -93.3(2)
C11 S1 N1 C1 153.25(19)
S1 N1 C1 C6 119.0(2)
C6 N1 C1 C10 112.1(2)
S1 N1 C1 C10 -128.9(2)
C6 N1 C1 C2 -110.5(2)
S1 N1 C1 C2 8.5(3)
S1 N1 C6 C1 -119.9(2)
C1 N1 C6 C5 109.5(2)
S1 N1 C6 C5 -10.3(3)
C1 N1 C6 C7 -113.1(2)
S1 N1 C6 C7 127.1(2)
C10 C1 C6 N1 -100.1(2)
C2 C1 C6 N1 107.6(2)
N1 C1 C6 C5 -109.0(2)
C10 C1 C6 C5 150.9(2)
C2 C1 C6 C5 -1.4(3)
N1 C1 C6 C7 99.3(2)
C10 C1 C6 C7 -0.7(3)
C2 C1 C6 C7 -153.0(2)
C3 O1 C4 C5 113.7(2)
N1 C1 C10 C9 -44.8(3)
C6 C1 C10 C9 21.8(3)
C2 C1 C10 C9 175.8(2)
C4 O1 C3 C2 -113.3(2)
C5 C4 C3 O1 -102.7(3)
O1 C4 C3 C2 102.8(3)
C5 C4 C3 C2 0.1(4)
N1 C6 C7 C8 77.1(3)
C1 C6 C7 C8 10.4(3)
C5 C6 C7 C8 -142.9(2)
O2 S1 C11 C16 -141.6(2)
O3 S1 C11 C16 -12.4(3)
N1 S1 C11 C16 105.0(2)
O2 S1 C11 C12 37.9(2)
O3 S1 C11 C12 167.2(2)
N1 S1 C11 C12 -75.4(2)
C16 C11 C12 C13 -0.7(4)
S1 C11 C12 C13 179.8(2)
O1 C3 C2 C1 82.2(3)
C4 C3 C2 C1 13.8(3)
N1 C1 C2 C3 56.9(3)
C6 C1 C2 C3 -12.9(3)
C10 C1 C2 C3 -166.5(2)
C1 C10 C9 C8 -52.1(3)
O1 C4 C5 C6 -83.4(3)
C3 C4 C5 C6 -14.6(3)
N1 C6 C5 C4 -55.1(3)
C1 C6 C5 C4 15.0(3)
C7 C6 C5 C4 168.3(2)
C10 C9 C8 C7 63.0(3)
C6 C7 C8 C9 -41.2(3)
C11 C12 C13 C14 -0.1(4)
C12 C13 C14 C15 0.7(5)
C12 C13 C14 C17 -179.7(3)
C13 C14 C15 C16 -0.7(5)
C17 C14 C15 C16 179.8(3)
C12 C11 C16 C15 0.7(5)
S1 C11 C16 C15 -179.7(3)
C14 C15 C16 C11 0.0(5)
